data_7230853
loop_
_publ_author_name
'Grobelny, Anna L.'
'Rath, Nigam P.'
'Groeneman, Ryan H.'

_publ_section_title
;
 Varying the regiochemistry of a [2 + 2] cycloaddition reaction within
 isostructural hydrogen bonded cocrystals containing 4-stilbazole
;
_journal_issue 28
_journal_name_full CrystEngComm
_journal_page_first 3951
_journal_paper_doi 10.1039/C8CE00447A
_journal_volume 20
_journal_year 2018
_chemical_formula_moiety ' 2(C13 H11 N), C6 H4 Cl2 O2'
_chemical_formula_sum 'C32 H26 Cl2 N2 O2'
_chemical_formula_weight 541.45
_space_group_crystal_system triclinic
_space_group_IT_number 2
_space_group_name_Hall '-P 1'
_space_group_name_H-M_alt 'P -1'
_symmetry_space_group_name_Hall '-P 1'
_symmetry_space_group_name_H-M 'P -1'
_atom_sites_solution_hydrogens geom
_atom_sites_solution_primary dual
_atom_sites_solution_secondary difmap
_audit_creation_method SHELXL-2016/6
_audit_update_record
;
2018-03-14 deposited with the CCDC.
2018-06-08 downloaded from the CCDC.
;
_cell_angle_alpha 80.9869(12)
_cell_angle_beta 89.8172(12)
_cell_angle_gamma 88.0995(14)
_cell_formula_units_Z 2
_cell_length_a 10.9020(5)
_cell_length_b 11.0152(5)
_cell_length_c 11.5729(5)
_cell_measurement_reflns_used 5553
_cell_measurement_temperature 299(2)
_cell_measurement_theta_max 24.44
_cell_measurement_theta_min 2.60
_cell_volume 1371.85(11)
_computing_cell_refinement 'SAINT V8.34A (Bruker AXS Inc., 2013)'
_computing_data_collection 'Bruker APEX2'
_computing_data_reduction 'SAINT V8.34A (Bruker AXS Inc., 2013)'
_computing_molecular_graphics 'Bruker SHELXTL'
_computing_publication_material 'Bruker SHELXTL'
_computing_structure_refinement 'SHELXL-2016/6 (Sheldrick, 2016)'
_computing_structure_solution 'SHELXT-2013 (Sheldrick, 2008)'
_diffrn_ambient_temperature 299(2)
_diffrn_detector_area_resol_mean 8
_diffrn_measured_fraction_theta_full 0.993
_diffrn_measured_fraction_theta_max 0.989
_diffrn_measurement_device_type 'Bruker SMART APEX CCD area detector'
_diffrn_measurement_method '\w and \f scans'
_diffrn_radiation_type MoK\a
_diffrn_radiation_wavelength 0.71073
_diffrn_reflns_av_R_equivalents 0.0257
_diffrn_reflns_av_unetI/netI 0.0269
_diffrn_reflns_Laue_measured_fraction_full 0.993
_diffrn_reflns_Laue_measured_fraction_max 0.989
_diffrn_reflns_limit_h_max 13
_diffrn_reflns_limit_h_min -13
_diffrn_reflns_limit_k_max 13
_diffrn_reflns_limit_k_min -13
_diffrn_reflns_limit_l_max 14
_diffrn_reflns_limit_l_min -10
_diffrn_reflns_number 16806
_diffrn_reflns_point_group_measured_fraction_full 0.993
_diffrn_reflns_point_group_measured_fraction_max 0.989
_diffrn_reflns_theta_full 25.242
_diffrn_reflns_theta_max 25.722
_diffrn_reflns_theta_min 1.869
_diffrn_source 'sealed tube'
_exptl_absorpt_coefficient_mu 0.269
_exptl_absorpt_correction_T_max 0.8620
_exptl_absorpt_correction_T_min 0.8288
_exptl_absorpt_correction_type multi-scan
_exptl_absorpt_process_details 'SADABS V2016/2 (Bruker AXS Inc.)'
_exptl_crystal_colour colourless
_exptl_crystal_density_diffrn 1.311
_exptl_crystal_density_method 'not measured'
_exptl_crystal_description block
_exptl_crystal_F_000 564
_exptl_crystal_size_max 0.406
_exptl_crystal_size_mid 0.362
_exptl_crystal_size_min 0.196
_refine_diff_density_max 0.144
_refine_diff_density_min -0.275
_refine_diff_density_rms 0.049
_refine_ls_extinction_method none
_refine_ls_goodness_of_fit_ref 1.027
_refine_ls_hydrogen_treatment constr
_refine_ls_matrix_type full
_refine_ls_number_parameters 345
_refine_ls_number_reflns 5187
_refine_ls_number_restraints 0
_refine_ls_restrained_S_all 1.027
_refine_ls_R_factor_all 0.0636
_refine_ls_R_factor_gt 0.0402
_refine_ls_shift/su_max 0.000
_refine_ls_shift/su_mean 0.000
_refine_ls_structure_factor_coef Fsqd
_refine_ls_weighting_details 'w=1/[\s^2^(Fo^2^)+(0.0430P)^2^+0.2611P] where P=(Fo^2^+2Fc^2^)/3'
_refine_ls_weighting_scheme calc
_refine_ls_wR_factor_gt 0.0906
_refine_ls_wR_factor_ref 0.1034
_reflns_Friedel_coverage 0.000
_reflns_number_gt 3711
_reflns_number_total 5187
_reflns_threshold_expression 'I > 2\s(I)'
_cod_data_source_file c8ce00447a2.cif
_cod_data_source_block r18117
_cod_depositor_comments 'Adding full bibliography for 7230852--7230855.cif.'
_cod_database_code 7230853
_shelx_shelxl_version_number 2016/6
_shelx_space_group_comment
; 
The symmetry employed for this shelxl refinement is uniquely defined 
by the following loop, which should always be used as a source of 
symmetry information in preference to the above space-group names. 
They are only intended as comments. 
;
_shelx_estimated_absorpt_t_min 0.899
_shelx_estimated_absorpt_t_max 0.949

loop_
_space_group_symop_operation_xyz
'x, y, z'
'-x, -y, -z'

loop_
_atom_site_label
_atom_site_type_symbol
_atom_site_fract_x
_atom_site_fract_y
_atom_site_fract_z
_atom_site_U_iso_or_equiv
_atom_site_adp_type
_atom_site_occupancy
_atom_site_site_symmetry_order
_atom_site_calc_flag
_atom_site_refinement_flags_posn
_atom_site_refinement_flags_adp
Cl1 Cl 0.23397(5) 0.66716(5) 0.17397(5) 0.07031(17) Uani 1 1 d . .
Cl2 Cl -0.03039(5) 0.28033(5) 0.10521(4) 0.06852(17) Uani 1 1 d . .
O1 O 0.00113(13) 0.20454(13) 0.35605(11) 0.0692(4) Uani 1 1 d . .
H1A H 0.015403 0.183513 0.425976 0.104 Uiso 1 1 calc R U
O2 O 0.23093(15) 0.55294(13) 0.41860(12) 0.0747(4) Uani 1 1 d . .
H2A H 0.233516 0.515411 0.485636 0.112 Uiso 1 1 calc R U
C27 C 0.05446(16) 0.31146(17) 0.31846(15) 0.0516(4) Uani 1 1 d . .
C28 C 0.11500(17) 0.37809(17) 0.39141(15) 0.0557(5) Uani 1 1 d . .
H28 H 0.118423 0.348394 0.471152 0.067 Uiso 1 1 calc R U
C29 C 0.17052(16) 0.48723(17) 0.34969(16) 0.0535(5) Uani 1 1 d . .
C30 C 0.16300(15) 0.53160(17) 0.23000(15) 0.0516(4) Uani 1 1 d . .
C31 C 0.10171(15) 0.46807(17) 0.15645(15) 0.0513(5) Uani 1 1 d . .
H31 H 0.096585 0.498832 0.076995 0.062 Uiso 1 1 calc R U
C32 C 0.04793(15) 0.35941(17) 0.19946(14) 0.0502(4) Uani 1 1 d . .
N1 N 0.05202(19) 0.12032(16) 0.58226(14) 0.0707(5) Uani 1 1 d . .
C1 C 0.1508(3) 0.0496(2) 0.61529(19) 0.0827(7) Uani 1 1 d . .
H1 H 0.194716 0.016553 0.557908 0.099 Uiso 1 1 calc R U
C2 C 0.1924(2) 0.0221(2) 0.72877(18) 0.0751(6) Uani 1 1 d . .
H2 H 0.263205 -0.026647 0.746106 0.090 Uiso 1 1 calc R U
C3 C 0.12864(19) 0.06722(18) 0.81630(16) 0.0593(5) Uani 1 1 d . .
C4 C 0.0242(2) 0.1365(2) 0.78238(18) 0.0778(6) Uani 1 1 d . .
H4 H -0.023997 0.167171 0.838361 0.093 Uiso 1 1 calc R U
C5 C -0.0099(2) 0.1608(2) 0.6671(2) 0.0779(6) Uani 1 1 d . .
H5 H -0.080908 0.208750 0.647598 0.093 Uiso 1 1 calc R U
C6 C 0.1675(2) 0.0495(2) 0.93943(17) 0.0700(6) Uani 1 1 d . .
H6 H 0.114458 0.081663 0.990886 0.084 Uiso 1 1 calc R U
C7 C 0.2669(2) -0.00559(19) 0.98483(18) 0.0675(6) Uani 1 1 d . .
H7 H 0.316843 -0.043587 0.934831 0.081 Uiso 1 1 calc R U
C8 C 0.3097(2) -0.01492(17) 1.10588(16) 0.0613(5) Uani 1 1 d . .
C9 C 0.4205(2) -0.0759(2) 1.1375(2) 0.0790(6) Uani 1 1 d . .
H9 H 0.465368 -0.111526 1.082268 0.095 Uiso 1 1 calc R U
C10 C 0.4653(3) -0.0845(2) 1.2501(3) 0.0961(9) Uani 1 1 d . .
H10 H 0.539347 -0.126548 1.270611 0.115 Uiso 1 1 calc R U
C11 C 0.4007(3) -0.0312(3) 1.3311(2) 0.1039(10) Uani 1 1 d . .
H11 H 0.431402 -0.035760 1.406563 0.125 Uiso 1 1 calc R U
C12 C 0.2913(3) 0.0287(3) 1.3015(2) 0.0995(9) Uani 1 1 d . .
H12 H 0.247118 0.064300 1.357171 0.119 Uiso 1 1 calc R U
C13 C 0.2460(2) 0.0367(2) 1.19051(18) 0.0773(6) Uani 1 1 d . .
H13 H 0.171063 0.077585 1.171595 0.093 Uiso 1 1 calc R U
N2 N 0.27033(16) 0.43357(15) -0.36268(14) 0.0618(4) Uani 1 1 d . .
C14 C 0.38703(19) 0.41831(18) -0.32830(17) 0.0628(5) Uani 1 1 d . .
H14 H 0.447659 0.429446 -0.385339 0.075 Uiso 1 1 calc R U
C15 C 0.42316(18) 0.38713(17) -0.21367(17) 0.0593(5) Uani 1 1 d . .
H15 H 0.506184 0.377547 -0.194998 0.071 Uiso 1 1 calc R U
C16 C 0.33560(18) 0.36985(17) -0.12543(16) 0.0542(5) Uani 1 1 d . .
C17 C 0.21512(18) 0.3849(2) -0.16196(17) 0.0654(5) Uani 1 1 d . .
H17 H 0.152320 0.373317 -0.107160 0.078 Uiso 1 1 calc R U
C18 C 0.18692(19) 0.4169(2) -0.27872(18) 0.0676(6) Uani 1 1 d . .
H18 H 0.104590 0.427481 -0.299941 0.081 Uiso 1 1 calc R U
C19 C 0.36561(18) 0.34019(18) -0.00058(17) 0.0606(5) Uani 1 1 d . .
H19 H 0.300315 0.323565 0.050742 0.073 Uiso 1 1 calc R U
C20 C 0.47580(18) 0.33484(17) 0.04569(16) 0.0584(5) Uani 1 1 d . .
H20 H 0.540385 0.348366 -0.006952 0.070 Uiso 1 1 calc R U
C21 C 0.51011(18) 0.31026(16) 0.16983(17) 0.0559(5) Uani 1 1 d . .
C22 C 0.63358(19) 0.29395(19) 0.1990(2) 0.0697(6) Uani 1 1 d . .
H22 H 0.691838 0.296544 0.139865 0.084 Uiso 1 1 calc R U
C23 C 0.6713(2) 0.2739(2) 0.3143(2) 0.0790(7) Uani 1 1 d . .
H23 H 0.754407 0.262729 0.332360 0.095 Uiso 1 1 calc R U
C24 C 0.5862(3) 0.2706(2) 0.4023(2) 0.0825(7) Uani 1 1 d . .
H24 H 0.611471 0.257327 0.480072 0.099 Uiso 1 1 calc R U
C25 C 0.4637(2) 0.2869(2) 0.37518(19) 0.0791(6) Uani 1 1 d . .
H25 H 0.406019 0.284783 0.434784 0.095 Uiso 1 1 calc R U
C26 C 0.4256(2) 0.30627(19) 0.26002(18) 0.0660(5) Uani 1 1 d . .
H26 H 0.342364 0.316798 0.242686 0.079 Uiso 1 1 calc R U

loop_
_atom_site_aniso_label
_atom_site_aniso_U_11
_atom_site_aniso_U_22
_atom_site_aniso_U_33
_atom_site_aniso_U_23
_atom_site_aniso_U_13
_atom_site_aniso_U_12
Cl1 0.0569(3) 0.0719(3) 0.0743(3) 0.0143(3) 0.0055(2) -0.0069(2)
Cl2 0.0721(3) 0.0867(4) 0.0467(3) -0.0096(2) -0.0145(2) -0.0039(3)
O1 0.0826(10) 0.0743(9) 0.0470(7) 0.0065(7) -0.0170(7) -0.0236(8)
O2 0.0903(11) 0.0731(10) 0.0587(8) 0.0012(7) -0.0185(8) -0.0244(8)
C27 0.0465(10) 0.0610(12) 0.0441(10) 0.0017(8) -0.0057(8) -0.0030(9)
C28 0.0591(12) 0.0662(12) 0.0385(9) 0.0038(8) -0.0079(8) -0.0083(10)
C29 0.0462(10) 0.0618(12) 0.0503(10) -0.0019(9) -0.0078(8) -0.0022(9)
C30 0.0398(10) 0.0586(11) 0.0517(10) 0.0050(8) 0.0017(8) 0.0029(8)
C31 0.0400(10) 0.0688(12) 0.0403(9) 0.0045(9) 0.0010(8) 0.0086(9)
C32 0.0411(10) 0.0676(12) 0.0404(9) -0.0049(8) -0.0054(7) 0.0049(9)
N1 0.0930(14) 0.0681(11) 0.0482(10) 0.0026(8) -0.0096(10) -0.0157(10)
C1 0.109(2) 0.0845(17) 0.0553(13) -0.0151(11) 0.0038(13) 0.0078(15)
C2 0.0919(17) 0.0725(14) 0.0591(13) -0.0085(11) -0.0096(12) 0.0156(12)
C3 0.0721(14) 0.0575(12) 0.0472(10) -0.0033(9) -0.0029(10) -0.0100(10)
C4 0.0750(15) 0.1009(18) 0.0560(12) -0.0104(12) -0.0034(11) 0.0092(13)
C5 0.0756(15) 0.0889(17) 0.0643(14) 0.0023(12) -0.0121(12) 0.0021(13)
C6 0.0803(15) 0.0781(15) 0.0501(11) -0.0057(10) -0.0013(11) 0.0008(12)
C7 0.0815(15) 0.0634(13) 0.0563(12) -0.0047(10) -0.0029(11) -0.0049(11)
C8 0.0783(14) 0.0525(11) 0.0505(11) 0.0026(9) -0.0073(10) -0.0116(10)
C9 0.0916(17) 0.0619(14) 0.0822(16) -0.0082(11) -0.0155(13) 0.0019(12)
C10 0.112(2) 0.0661(15) 0.105(2) 0.0036(14) -0.0493(18) -0.0003(14)
C11 0.159(3) 0.0811(18) 0.0677(16) 0.0045(14) -0.0441(18) -0.0225(19)
C12 0.136(3) 0.108(2) 0.0528(13) -0.0082(13) -0.0080(15) -0.0036(19)
C13 0.0884(16) 0.0865(16) 0.0548(12) -0.0039(11) -0.0043(12) -0.0024(13)
N2 0.0661(11) 0.0649(10) 0.0550(9) -0.0107(8) -0.0084(9) -0.0046(8)
C14 0.0643(13) 0.0679(13) 0.0565(12) -0.0105(9) 0.0063(10) -0.0019(10)
C15 0.0501(11) 0.0659(13) 0.0606(12) -0.0079(10) -0.0042(9) 0.0067(9)
C16 0.0570(12) 0.0533(11) 0.0519(10) -0.0084(8) -0.0011(9) 0.0043(9)
C17 0.0535(12) 0.0851(15) 0.0576(12) -0.0113(10) 0.0021(10) -0.0031(10)
C18 0.0542(12) 0.0843(15) 0.0646(13) -0.0121(11) -0.0094(10) -0.0029(11)
C19 0.0545(12) 0.0698(13) 0.0559(11) -0.0060(9) 0.0011(9) 0.0029(10)
C20 0.0561(12) 0.0632(12) 0.0561(11) -0.0114(9) 0.0011(9) 0.0047(9)
C21 0.0580(12) 0.0510(11) 0.0586(11) -0.0098(9) -0.0067(10) 0.0065(9)
C22 0.0602(13) 0.0706(14) 0.0793(15) -0.0169(11) -0.0085(11) 0.0083(11)
C23 0.0702(15) 0.0700(15) 0.0963(18) -0.0134(13) -0.0315(14) 0.0102(12)
C24 0.108(2) 0.0670(14) 0.0690(15) -0.0002(11) -0.0315(15) -0.0029(13)
C25 0.0880(17) 0.0915(17) 0.0563(12) -0.0052(11) -0.0056(12) -0.0100(13)
C26 0.0608(13) 0.0748(14) 0.0614(12) -0.0074(10) -0.0069(10) -0.0012(10)

loop_
_atom_type_symbol
_atom_type_description
_atom_type_scat_dispersion_real
_atom_type_scat_dispersion_imag
_atom_type_scat_source
C C 0.0033 0.0016 'International Tables Vol C Tables 4.2.6.8 and 6.1.1.4'
H H 0.0000 0.0000 'International Tables Vol C Tables 4.2.6.8 and 6.1.1.4'
N N 0.0061 0.0033 'International Tables Vol C Tables 4.2.6.8 and 6.1.1.4'
O O 0.0106 0.0060 'International Tables Vol C Tables 4.2.6.8 and 6.1.1.4'
Cl Cl 0.1484 0.1585 'International Tables Vol C Tables 4.2.6.8 and 6.1.1.4'

loop_
_geom_angle_atom_site_label_1
_geom_angle_atom_site_label_2
_geom_angle_atom_site_label_3
_geom_angle
C27 O1 H1A 109.5
C29 O2 H2A 109.5
O1 C27 C28 123.59(15)
O1 C27 C32 118.54(16)
C28 C27 C32 117.86(17)
C29 C28 C27 122.20(16)
C29 C28 H28 118.9
C27 C28 H28 118.9
O2 C29 C28 123.30(16)
O2 C29 C30 118.46(17)
C28 C29 C30 118.24(16)
C31 C30 C29 120.51(17)
C31 C30 Cl1 119.94(14)
C29 C30 Cl1 119.54(14)
C30 C31 C32 120.36(16)
C30 C31 H31 119.8
C32 C31 H31 119.8
C31 C32 C27 120.81(16)
C31 C32 Cl2 119.84(13)
C27 C32 Cl2 119.35(14)
C5 N1 C1 115.64(18)
N1 C1 C2 124.3(2)
N1 C1 H1 117.9
C2 C1 H1 117.9
C3 C2 C1 119.6(2)
C3 C2 H2 120.2
C1 C2 H2 120.2
C4 C3 C2 115.91(19)
C4 C3 C6 119.60(19)
C2 C3 C6 124.5(2)
C5 C4 C3 120.8(2)
C5 C4 H4 119.6
C3 C4 H4 119.6
N1 C5 C4 123.7(2)
N1 C5 H5 118.1
C4 C5 H5 118.1
C7 C6 C3 127.7(2)
C7 C6 H6 116.1
C3 C6 H6 116.1
C6 C7 C8 127.5(2)
C6 C7 H7 116.3
C8 C7 H7 116.3
C13 C8 C9 117.8(2)
C13 C8 C7 123.2(2)
C9 C8 C7 119.0(2)
C10 C9 C8 120.8(2)
C10 C9 H9 119.6
C8 C9 H9 119.6
C11 C10 C9 119.9(3)
C11 C10 H10 120.1
C9 C10 H10 120.1
C12 C11 C10 120.1(2)
C12 C11 H11 120.0
C10 C11 H11 120.0
C11 C12 C13 120.3(3)
C11 C12 H12 119.8
C13 C12 H12 119.8
C12 C13 C8 121.2(2)
C12 C13 H13 119.4
C8 C13 H13 119.4
C18 N2 C14 116.12(17)
N2 C14 C15 123.90(19)
N2 C14 H14 118.1
C15 C14 H14 118.1
C14 C15 C16 120.01(18)
C14 C15 H15 120.0
C16 C15 H15 120.0
C17 C16 C15 115.65(17)
C17 C16 C19 120.52(18)
C15 C16 C19 123.82(17)
C18 C17 C16 120.59(19)
C18 C17 H17 119.7
C16 C17 H17 119.7
N2 C18 C17 123.73(19)
N2 C18 H18 118.1
C17 C18 H18 118.1
C20 C19 C16 126.24(19)
C20 C19 H19 116.9
C16 C19 H19 116.9
C19 C20 C21 128.30(19)
C19 C20 H20 115.9
C21 C20 H20 115.9
C26 C21 C22 118.02(19)
C26 C21 C20 123.34(18)
C22 C21 C20 118.60(19)
C23 C22 C21 121.1(2)
C23 C22 H22 119.5
C21 C22 H22 119.5
C24 C23 C22 120.0(2)
C24 C23 H23 120.0
C22 C23 H23 120.0
C25 C24 C23 119.8(2)
C25 C24 H24 120.1
C23 C24 H24 120.1
C24 C25 C26 120.4(2)
C24 C25 H25 119.8
C26 C25 H25 119.8
C25 C26 C21 120.8(2)
C25 C26 H26 119.6
C21 C26 H26 119.6

loop_
_geom_bond_atom_site_label_1
_geom_bond_atom_site_label_2
_geom_bond_distance
Cl1 C30 1.7376(18)
Cl2 C32 1.7409(18)
O1 C27 1.341(2)
O1 H1A 0.8200
O2 C29 1.345(2)
O2 H2A 0.8200
C27 C28 1.385(2)
C27 C32 1.397(2)
C28 C29 1.382(3)
C28 H28 0.9300
C29 C30 1.396(2)
C30 C31 1.372(3)
C31 C32 1.372(2)
C31 H31 0.9300
N1 C5 1.316(3)
N1 C1 1.329(3)
C1 C2 1.375(3)
C1 H1 0.9300
C2 C3 1.373(3)
C2 H2 0.9300
C3 C4 1.373(3)
C3 C6 1.470(3)
C4 C5 1.369(3)
C4 H4 0.9300
C5 H5 0.9300
C6 C7 1.296(3)
C6 H6 0.9300
C7 C8 1.465(3)
C7 H7 0.9300
C8 C13 1.382(3)
C8 C9 1.384(3)
C9 C10 1.381(3)
C9 H9 0.9300
C10 C11 1.364(4)
C10 H10 0.9300
C11 C12 1.362(4)
C11 H11 0.9300
C12 C13 1.366(3)
C12 H12 0.9300
C13 H13 0.9300
N2 C18 1.324(2)
N2 C14 1.332(2)
C14 C15 1.373(3)
C14 H14 0.9300
C15 C16 1.391(3)
C15 H15 0.9300
C16 C17 1.378(3)
C16 C19 1.466(2)
C17 C18 1.375(3)
C17 H17 0.9300
C18 H18 0.9300
C19 C20 1.313(3)
C19 H19 0.9300
C20 C21 1.467(3)
C20 H20 0.9300
C21 C26 1.386(3)
C21 C22 1.388(3)
C22 C23 1.380(3)
C22 H22 0.9300
C23 C24 1.373(3)
C23 H23 0.9300
C24 C25 1.372(3)
C24 H24 0.9300
C25 C26 1.379(3)
C25 H25 0.9300
C26 H26 0.9300

loop_
_geom_hbond_atom_site_label_D
_geom_hbond_atom_site_label_H
_geom_hbond_atom_site_label_A
_geom_hbond_distance_DH
_geom_hbond_distance_HA
_geom_hbond_distance_DA
_geom_hbond_angle_DHA
_geom_hbond_site_symmetry_A
O1 H1A N1 0.82 1.87 2.690(2) 174.4 .
O2 H2A N2 0.82 1.88 2.692(2) 169.6 1_556

loop_
_geom_torsion_atom_site_label_1
_geom_torsion_atom_site_label_2
_geom_torsion_atom_site_label_3
_geom_torsion_atom_site_label_4
_geom_torsion
O1 C27 C28 C29 179.09(18)
C32 C27 C28 C29 -1.5(3)
C27 C28 C29 O2 -179.30(18)
C27 C28 C29 C30 1.0(3)
O2 C29 C30 C31 -179.61(17)
C28 C29 C30 C31 0.1(3)
O2 C29 C30 Cl1 1.4(2)
C28 C29 C30 Cl1 -178.89(14)
C29 C30 C31 C32 -0.6(3)
Cl1 C30 C31 C32 178.42(13)
C30 C31 C32 C27 0.0(3)
C30 C31 C32 Cl2 179.59(13)
O1 C27 C32 C31 -179.55(17)
C28 C27 C32 C31 1.1(3)
O1 C27 C32 Cl2 0.9(2)
C28 C27 C32 Cl2 -178.54(14)
C5 N1 C1 C2 -2.7(4)
N1 C1 C2 C3 1.3(4)
C1 C2 C3 C4 1.1(3)
C1 C2 C3 C6 -176.7(2)
C2 C3 C4 C5 -2.0(3)
C6 C3 C4 C5 175.9(2)
C1 N1 C5 C4 1.7(3)
C3 C4 C5 N1 0.6(4)
C4 C3 C6 C7 -175.0(2)
C2 C3 C6 C7 2.7(4)
C3 C6 C7 C8 174.96(19)
C6 C7 C8 C13 -0.1(3)
C6 C7 C8 C9 -178.6(2)
C13 C8 C9 C10 0.0(3)
C7 C8 C9 C10 178.7(2)
C8 C9 C10 C11 -0.8(4)
C9 C10 C11 C12 1.1(4)
C10 C11 C12 C13 -0.6(4)
C11 C12 C13 C8 -0.2(4)
C9 C8 C13 C12 0.5(3)
C7 C8 C13 C12 -178.1(2)
C18 N2 C14 C15 0.0(3)
N2 C14 C15 C16 -0.2(3)
C14 C15 C16 C17 0.6(3)
C14 C15 C16 C19 -178.06(18)
C15 C16 C17 C18 -1.0(3)
C19 C16 C17 C18 177.73(19)
C14 N2 C18 C17 -0.4(3)
C16 C17 C18 N2 1.0(3)
C17 C16 C19 C20 -173.3(2)
C15 C16 C19 C20 5.4(3)
C16 C19 C20 C21 177.46(18)
C19 C20 C21 C26 -9.9(3)
C19 C20 C21 C22 172.2(2)
C26 C21 C22 C23 0.2(3)
C20 C21 C22 C23 178.21(19)
C21 C22 C23 C24 -0.4(3)
C22 C23 C24 C25 0.2(3)
C23 C24 C25 C26 0.2(4)
C24 C25 C26 C21 -0.3(3)
C22 C21 C26 C25 0.1(3)
C20 C21 C26 C25 -177.78(19)
